data_4349483
loop_
_publ_author_name
'Cao, Wei'
'Wang, Kang'
'Ledoux-Rak, Isabelle'
'Jiang, Jianzhuang'

_publ_section_title
;
 ABAB-type phthalocyanines simultaneously bearing electron donating and
 electron accepting groups. Synthesis, spectroscopy, and structure
;
_journal_issue 9
_journal_name_full 'Inorganic Chemistry Frontiers'
_journal_page_first 1146
_journal_paper_doi 10.1039/C6QI00147E
_journal_volume 3
_journal_year 2016
_chemical_formula_sum 'C54 H60 Cl4 Mg N8 O6'
_chemical_formula_weight 1083.21
_space_group_IT_number 2
_space_group_name_Hall '-P 1'
_space_group_name_H-M_alt 'P -1'
_symmetry_cell_setting triclinic
_symmetry_space_group_name_H-M 'P -1'
_atom_sites_solution_hydrogens geom
_atom_sites_solution_primary direct
_atom_sites_solution_secondary difmap
_audit_creation_method SHELXL-97
_audit_update_record
;
2016-04-15 deposited with the CCDC.
2016-06-29 downloaded from the CCDC.
;
_cell_angle_alpha 83.898(7)
_cell_angle_beta 89.844(8)
_cell_angle_gamma 69.577(8)
_cell_formula_units_Z 2
_cell_length_a 11.3936(12)
_cell_length_b 15.0984(10)
_cell_length_c 16.4187(15)
_cell_measurement_reflns_used 4872
_cell_measurement_temperature 150(2)
_cell_measurement_theta_max 63.8267
_cell_measurement_theta_min 3.1406
_cell_volume 2630.1(4)
_computing_structure_refinement 'SHELXL-97 (Sheldrick, 1997)'
_computing_structure_solution 'SHELXS-97 (Sheldrick, 1990)'
_diffrn_ambient_temperature 150(2)
_diffrn_detector_area_resol_mean 16.2141
_diffrn_measured_fraction_theta_full 0.983
_diffrn_measured_fraction_theta_max 0.983
_diffrn_measurement_device_type 'Xcalibur, Eos, Gemini'
_diffrn_measurement_method '\w scans'
_diffrn_radiation_monochromator graphite
_diffrn_radiation_source 'Enhance (Cu) X-ray Source'
_diffrn_radiation_type CuK\a
_diffrn_radiation_wavelength 1.54178
_diffrn_reflns_av_R_equivalents 0.0207
_diffrn_reflns_av_sigmaI/netI 0.0358
_diffrn_reflns_limit_h_max 13
_diffrn_reflns_limit_h_min -11
_diffrn_reflns_limit_k_max 15
_diffrn_reflns_limit_k_min -17
_diffrn_reflns_limit_l_max 17
_diffrn_reflns_limit_l_min -18
_diffrn_reflns_number 13042
_diffrn_reflns_theta_full 62.50
_diffrn_reflns_theta_max 62.50
_diffrn_reflns_theta_min 3.14
_diffrn_standards_number 13218
_exptl_absorpt_coefficient_mu 2.637
_exptl_absorpt_correction_T_max 0.8578
_exptl_absorpt_correction_T_min 0.6206
_exptl_absorpt_correction_type multi-scan
_exptl_absorpt_process_details
;
CrysAlisPro, Agilent Technologies,
Version 1.171.35.19 (release 27-10-2011 CrysAlis171 .NET)
(compiled Oct 27 2011,15:02:11)
Empirical absorption correction using spherical harmonics,
 implemented in SCALE3 ABSPACK scaling algorithm.
;
_exptl_crystal_colour green
_exptl_crystal_density_diffrn 1.368
_exptl_crystal_density_method 'not measured'
_exptl_crystal_description block
_exptl_crystal_F_000 1136
_exptl_crystal_size_max 0.20
_exptl_crystal_size_mid 0.10
_exptl_crystal_size_min 0.06
_refine_diff_density_max 0.493
_refine_diff_density_min -0.326
_refine_diff_density_rms 0.057
_refine_ls_extinction_method none
_refine_ls_goodness_of_fit_ref 1.051
_refine_ls_hydrogen_treatment constr
_refine_ls_matrix_type full
_refine_ls_number_parameters 665
_refine_ls_number_reflns 8233
_refine_ls_number_restraints 0
_refine_ls_restrained_S_all 1.051
_refine_ls_R_factor_all 0.0538
_refine_ls_R_factor_gt 0.0452
_refine_ls_shift/su_max 0.001
_refine_ls_shift/su_mean 0.000
_refine_ls_structure_factor_coef Fsqd
_refine_ls_weighting_details 'calc w=1/[\s^2^(Fo^2^)+(0.0741P)^2^+0.6855P] where P=(Fo^2^+2Fc^2^)/3'
_refine_ls_weighting_scheme calc
_refine_ls_wR_factor_gt 0.1206
_refine_ls_wR_factor_ref 0.1277
_reflns_number_gt 7107
_reflns_number_total 8233
_reflns_threshold_expression >2sigma(I)
_cod_data_source_file c6qi00147e2.cif
_cod_data_source_block MgPc
_cod_database_code 4349483

loop_
_symmetry_equiv_pos_as_xyz
'x, y, z'
'-x, -y, -z'

loop_
_atom_site_label
_atom_site_type_symbol
_atom_site_fract_x
_atom_site_fract_y
_atom_site_fract_z
_atom_site_U_iso_or_equiv
_atom_site_adp_type
_atom_site_occupancy
_atom_site_symmetry_multiplicity
_atom_site_calc_flag
_atom_site_refinement_flags
Mg1 Mg 0.26160(6) 0.64974(5) 0.45556(4) 0.02397(17) Uani 1 1 d .
C1 C 0.5640(2) 0.21612(15) 0.35348(14) 0.0289(5) Uani 1 1 d .
H1 H 0.6108 0.1697 0.3197 0.035 Uiso 1 1 calc R
C2 C 0.47721(19) 0.37691(15) 0.38292(13) 0.0249(4) Uani 1 1 d .
C3 C 0.24145(19) 0.85721(14) 0.44644(13) 0.0251(4) Uani 1 1 d .
C4 C 0.43839(19) 0.47978(15) 0.37792(13) 0.0248(4) Uani 1 1 d .
C5 C 0.36268(19) 0.43396(14) 0.49314(13) 0.0243(4) Uani 1 1 d .
C6 C 0.34981(19) 0.77830(15) 0.33729(13) 0.0265(5) Uani 1 1 d .
C7 C 0.42943(19) 0.34768(15) 0.45534(13) 0.0251(4) Uani 1 1 d .
C8 C 0.46022(19) 0.68420(15) 0.24190(13) 0.0271(5) Uani 1 1 d .
C9 C 0.43144(19) 0.62729(15) 0.31148(13) 0.0256(4) Uani 1 1 d .
C10 C 0.17668(19) 0.66309(15) 0.63031(13) 0.0255(4) Uani 1 1 d .
C11 C 0.19615(19) 0.51149(15) 0.68177(13) 0.0257(4) Uani 1 1 d .
C12 C 0.4084(2) 0.77894(16) 0.25813(14) 0.0290(5) Uani 1 1 d .
C13 C 0.4160(2) 0.13480(15) 0.57974(14) 0.0298(5) Uani 1 1 d .
H13A H 0.5068 0.1001 0.5908 0.036 Uiso 1 1 calc R
H13B H 0.3845 0.1017 0.5409 0.036 Uiso 1 1 calc R
C14 C 0.1468(2) 0.91235(16) 0.56373(14) 0.0283(5) Uani 1 1 d .
C15 C 0.5202(2) 0.65882(17) 0.16964(14) 0.0319(5) Uani 1 1 d .
H15 H 0.5567 0.5941 0.1600 0.038 Uiso 1 1 calc R
C16 C 0.1902(2) 0.94206(15) 0.48970(14) 0.0278(5) Uani 1 1 d .
C17 C 0.15109(19) 0.60540(15) 0.70057(13) 0.0264(5) Uani 1 1 d .
C18 C 0.2021(2) 1.16129(15) 0.37484(15) 0.0323(5) Uani 1 1 d .
H18A H 0.2381 1.1867 0.4177 0.039 Uiso 1 1 calc R
H18B H 0.1106 1.1966 0.3700 0.039 Uiso 1 1 calc R
C19 C 0.7213(2) 0.29692(19) 0.05550(15) 0.0398(6) Uani 1 1 d .
H19A H 0.8102 0.2659 0.0743 0.048 Uiso 1 1 calc R
H19B H 0.6889 0.2463 0.0444 0.048 Uiso 1 1 calc R
C20 C 0.17234(19) 0.81084(15) 0.56438(13) 0.0266(5) Uani 1 1 d .
C21 C 0.1186(2) 1.10119(15) 0.52526(15) 0.0312(5) Uani 1 1 d .
H21 H 0.1068 1.1667 0.5127 0.037 Uiso 1 1 calc R
C22 C 0.6472(2) 0.35016(17) 0.12368(15) 0.0348(5) Uani 1 1 d .
H22A H 0.6839 0.3974 0.1376 0.042 Uiso 1 1 calc R
H22B H 0.5599 0.3854 0.1032 0.042 Uiso 1 1 calc R
C23 C 0.0898(2) 0.97654(16) 0.62070(14) 0.0303(5) Uani 1 1 d .
C24 C 0.24973(19) 0.51309(15) 0.60106(13) 0.0248(4) Uani 1 1 d .
C25 C 0.6453(2) 0.28623(16) 0.20035(14) 0.0321(5) Uani 1 1 d .
H25A H 0.5978 0.2446 0.1899 0.038 Uiso 1 1 calc R
H25B H 0.7318 0.2457 0.2192 0.038 Uiso 1 1 calc R
C26 C 0.1786(2) 1.03764(15) 0.46958(14) 0.0300(5) Uani 1 1 d .
C27 C 0.51576(19) 0.18678(15) 0.42536(14) 0.0283(5) Uani 1 1 d .
H27 H 0.5298 0.1211 0.4391 0.034 Uiso 1 1 calc R
C28 C 0.44740(19) 0.25179(15) 0.47755(13) 0.0266(5) Uani 1 1 d .
C29 C 0.5244(2) 0.73181(18) 0.11222(14) 0.0358(5) Uani 1 1 d .
C30 C 0.7138(3) 0.3615(2) -0.02355(16) 0.0484(7) Uani 1 1 d .
H30A H 0.6250 0.3910 -0.0429 0.058 Uiso 1 1 calc R
H30B H 0.7435 0.4133 -0.0118 0.058 Uiso 1 1 calc R
C31 C -0.0243(3) 0.9361(2) 0.82449(19) 0.0525(7) Uani 1 1 d .
H31A H -0.0627 0.8906 0.8085 0.063 Uiso 1 1 calc R
H31B H 0.0612 0.8991 0.8473 0.063 Uiso 1 1 calc R
C32 C 0.2607(2) 1.17410(16) 0.29417(15) 0.0345(5) Uani 1 1 d .
H32A H 0.2199 1.1532 0.2506 0.041 Uiso 1 1 calc R
H32B H 0.3508 1.1342 0.2979 0.041 Uiso 1 1 calc R
C33 C 0.54572(19) 0.31110(15) 0.32991(13) 0.0268(5) Uani 1 1 d .
C34 C 0.3453(2) 0.14145(15) 0.65853(14) 0.0311(5) Uani 1 1 d .
H34A H 0.3726 0.1808 0.6935 0.037 Uiso 1 1 calc R
H34B H 0.2548 0.1743 0.6451 0.037 Uiso 1 1 calc R
C35 C 0.2464(2) 1.27839(16) 0.27207(15) 0.0328(5) Uani 1 1 d .
H35A H 0.1567 1.3179 0.2739 0.039 Uiso 1 1 calc R
H35B H 0.2925 1.2970 0.3142 0.039 Uiso 1 1 calc R
C36 C 0.4719(2) 0.82671(18) 0.12799(15) 0.0381(6) Uani 1 1 d .
C37 C 0.3642(2) 0.04605(16) 0.70677(15) 0.0345(5) Uani 1 1 d .
H37A H 0.4549 0.0113 0.7178 0.041 Uiso 1 1 calc R
H37B H 0.3317 0.0080 0.6736 0.041 Uiso 1 1 calc R
C38 C 0.2936(2) 1.30048(18) 0.18825(16) 0.0402(6) Uani 1 1 d .
H38A H 0.2454 1.2848 0.1455 0.048 Uiso 1 1 calc R
H38B H 0.3827 1.2600 0.1853 0.048 Uiso 1 1 calc R
C39 C 0.2976(3) 0.05669(18) 0.78796(16) 0.0410(6) Uani 1 1 d .
H39A H 0.3315 0.0936 0.8215 0.049 Uiso 1 1 calc R
H39B H 0.2072 0.0929 0.7769 0.049 Uiso 1 1 calc R
C40 C 0.4151(2) 0.85164(17) 0.20131(15) 0.0350(5) Uani 1 1 d .
H40 H 0.3822 0.9162 0.2121 0.042 Uiso 1 1 calc R
C41 C -0.0999(4) 0.9907(3) 0.8886(2) 0.0702(9) Uani 1 1 d .
H41A H -0.1879 1.0212 0.8678 0.084 Uiso 1 1 calc R
H41B H -0.0680 1.0418 0.8990 0.084 Uiso 1 1 calc R
C42 C 0.0754(2) 1.07090(16) 0.59905(15) 0.0337(5) Uani 1 1 d .
H42 H 0.0351 1.1164 0.6353 0.040 Uiso 1 1 calc R
C43 C 0.2809(3) 1.40497(19) 0.17107(17) 0.0450(6) Uani 1 1 d .
H43A H 0.1930 1.4453 0.1748 0.067 Uiso 1 1 calc R
H43B H 0.3093 1.4167 0.1159 0.067 Uiso 1 1 calc R
H43C H 0.3323 1.4199 0.2115 0.067 Uiso 1 1 calc R
C44 C -0.0161(2) 1.0021(2) 0.74807(16) 0.0430(6) Uani 1 1 d .
H44A H -0.1008 1.0401 0.7243 0.052 Uiso 1 1 calc R
H44B H 0.0264 1.0458 0.7620 0.052 Uiso 1 1 calc R
C45 C 0.7902(3) 0.3108(3) -0.09178(18) 0.0685(10) Uani 1 1 d .
H45A H 0.8795 0.2883 -0.0760 0.103 Uiso 1 1 calc R
H45B H 0.7744 0.3549 -0.1421 0.103 Uiso 1 1 calc R
H45C H 0.7658 0.2564 -0.1012 0.103 Uiso 1 1 calc R
C46 C -0.0965(5) 0.9286(3) 0.9700(2) 0.0867(12) Uani 1 1 d .
H46A H -0.0081 0.8967 0.9894 0.104 Uiso 1 1 calc R
H46B H -0.1401 0.9706 1.0113 0.104 Uiso 1 1 calc R
C47 C 0.3133(3) -0.0386(2) 0.83613(18) 0.0539(7) Uani 1 1 d .
H47A H 0.2752 -0.0738 0.8046 0.081 Uiso 1 1 calc R
H47B H 0.2721 -0.0281 0.8885 0.081 Uiso 1 1 calc R
H47C H 0.4027 -0.0753 0.8464 0.081 Uiso 1 1 calc R
C48 C 0.0960(2) 0.62868(16) 0.77452(14) 0.0298(5) Uani 1 1 d .
H48 H 0.0670 0.6925 0.7874 0.036 Uiso 1 1 calc R
C49 C 0.0848(2) 0.55538(17) 0.82920(14) 0.0311(5) Uani 1 1 d .
C50 C 0.1264(2) 0.46131(17) 0.80910(14) 0.0305(5) Uani 1 1 d .
C51 C 0.1844(2) 0.43813(16) 0.73585(14) 0.0293(5) Uani 1 1 d .
H51 H 0.2150 0.3743 0.7232 0.035 Uiso 1 1 calc R
C52 C -0.1548(5) 0.8545(3) 0.9655(3) 0.0981(14) Uani 1 1 d .
H52A H -0.2404 0.8844 0.9421 0.147 Uiso 1 1 calc R
H52B H -0.1569 0.8233 1.0207 0.147 Uiso 1 1 calc R
H52C H -0.1053 0.8070 0.9307 0.147 Uiso 1 1 calc R
C1S C 0.0942(3) 0.6438(4) 0.31060(19) 0.0782(12) Uani 1 1 d .
H1S1 H 0.1707 0.6451 0.2839 0.117 Uiso 1 1 calc R
H1S2 H 0.0213 0.6932 0.2822 0.117 Uiso 1 1 calc R
H1S3 H 0.0868 0.5813 0.3084 0.117 Uiso 1 1 calc R
C2S C 0.0911(2) 0.39503(19) 0.45534(16) 0.0398(6) Uani 1 1 d .
H2S1 H 0.0803 0.4623 0.4554 0.060 Uiso 1 1 calc R
H2S2 H 0.0164 0.3898 0.4299 0.060 Uiso 1 1 calc R
H2S3 H 0.1647 0.3638 0.4242 0.060 Uiso 1 1 calc R
Cl1 Cl 0.59206(6) 0.70354(5) 0.01915(4) 0.04916(18) Uani 1 1 d .
Cl2 Cl 0.47354(8) 0.91702(5) 0.05405(4) 0.0568(2) Uani 1 1 d .
Cl3 Cl 0.01974(6) 0.58158(5) 0.92306(3) 0.04165(17) Uani 1 1 d .
Cl4 Cl 0.10505(6) 0.37191(4) 0.87579(4) 0.04328(17) Uani 1 1 d .
N1 N 0.36932(16) 0.51122(12) 0.44439(11) 0.0248(4) Uani 1 1 d .
N2 N 0.36323(16) 0.68668(12) 0.36583(11) 0.0250(4) Uani 1 1 d .
N3 N 0.22693(16) 0.78134(12) 0.49287(11) 0.0264(4) Uani 1 1 d .
N4 N 0.23417(16) 0.60456(12) 0.57223(11) 0.0247(4) Uani 1 1 d .
N5 N 0.30503(16) 0.43413(12) 0.56460(11) 0.0252(4) Uani 1 1 d .
N6 N 0.14623(16) 0.75648(13) 0.62696(11) 0.0272(4) Uani 1 1 d .
N7 N 0.29452(17) 0.85697(12) 0.37343(11) 0.0276(4) Uani 1 1 d .
N8 N 0.46577(16) 0.53367(12) 0.31567(11) 0.0255(4) Uani 1 1 d .
O1 O 0.39270(15) 0.23165(11) 0.54745(10) 0.0335(4) Uani 1 1 d .
O2 O 0.58582(14) 0.34749(11) 0.26091(9) 0.0313(3) Uani 1 1 d .
O3 O 0.22587(15) 1.06158(11) 0.39720(10) 0.0344(4) Uani 1 1 d .
O4 O 0.05525(17) 0.93950(12) 0.69184(11) 0.0422(4) Uani 1 1 d .
O1S O 0.09984(14) 0.66089(12) 0.39386(9) 0.0347(4) Uani 1 1 d .
H1S H 0.0352 0.6602 0.4184 0.052 Uiso 1 1 d R
O2S O 0.10807(15) 0.35050(13) 0.53713(11) 0.0413(4) Uani 1 1 d .
H2S H 0.1770 0.3485 0.5569 0.062 Uiso 1 1 calc R

loop_
_atom_site_aniso_label
_atom_site_aniso_U_11
_atom_site_aniso_U_22
_atom_site_aniso_U_33
_atom_site_aniso_U_23
_atom_site_aniso_U_13
_atom_site_aniso_U_12
Mg1 0.0286(4) 0.0196(3) 0.0257(4) 0.0009(3) 0.0022(3) -0.0118(3)
C1 0.0272(11) 0.0256(11) 0.0336(12) -0.0037(9) 0.0004(9) -0.0087(9)
C2 0.0251(10) 0.0251(11) 0.0265(11) 0.0012(8) -0.0001(8) -0.0124(8)
C3 0.0283(10) 0.0193(10) 0.0292(11) 0.0031(8) -0.0037(9) -0.0118(8)
C4 0.0230(10) 0.0256(11) 0.0270(11) -0.0009(9) 0.0017(8) -0.0106(8)
C5 0.0263(10) 0.0213(10) 0.0267(11) 0.0029(8) -0.0002(9) -0.0118(8)
C6 0.0282(10) 0.0235(11) 0.0300(11) 0.0033(9) -0.0035(9) -0.0136(9)
C7 0.0228(10) 0.0241(10) 0.0295(11) -0.0005(9) 0.0008(8) -0.0103(8)
C8 0.0274(10) 0.0285(11) 0.0276(11) 0.0033(9) -0.0023(9) -0.0145(9)
C9 0.0256(10) 0.0267(11) 0.0273(11) 0.0006(9) 0.0002(9) -0.0137(9)
C10 0.0250(10) 0.0266(11) 0.0271(11) -0.0017(9) 0.0004(8) -0.0123(9)
C11 0.0253(10) 0.0266(11) 0.0280(11) 0.0000(9) -0.0005(8) -0.0134(9)
C12 0.0301(11) 0.0276(11) 0.0322(12) 0.0040(9) -0.0048(9) -0.0160(9)
C13 0.0329(11) 0.0199(10) 0.0364(12) 0.0050(9) 0.0010(10) -0.0116(9)
C14 0.0289(11) 0.0250(11) 0.0325(12) -0.0005(9) -0.0043(9) -0.0121(9)
C15 0.0325(11) 0.0342(12) 0.0315(12) 0.0012(10) 0.0007(9) -0.0165(10)
C16 0.0274(11) 0.0233(11) 0.0339(12) -0.0002(9) -0.0040(9) -0.0112(9)
C17 0.0253(10) 0.0276(11) 0.0276(11) 0.0010(9) -0.0030(9) -0.0119(9)
C18 0.0357(12) 0.0204(11) 0.0408(13) 0.0025(9) -0.0010(10) -0.0114(9)
C19 0.0388(13) 0.0485(15) 0.0341(13) -0.0027(11) 0.0030(11) -0.0184(11)
C20 0.0256(10) 0.0251(11) 0.0299(11) -0.0005(9) -0.0018(9) -0.0107(9)
C21 0.0348(12) 0.0208(11) 0.0385(13) -0.0003(9) -0.0050(10) -0.0111(9)
C22 0.0358(12) 0.0357(12) 0.0336(12) -0.0008(10) 0.0007(10) -0.0142(10)
C23 0.0316(11) 0.0281(11) 0.0315(12) -0.0015(9) -0.0026(9) -0.0113(9)
C24 0.0248(10) 0.0248(11) 0.0271(11) 0.0012(9) -0.0004(8) -0.0128(9)
C25 0.0340(12) 0.0301(12) 0.0328(12) -0.0062(9) 0.0055(10) -0.0115(9)
C26 0.0311(11) 0.0239(11) 0.0358(12) 0.0018(9) -0.0031(9) -0.0124(9)
C27 0.0277(11) 0.0211(10) 0.0367(12) 0.0009(9) -0.0010(9) -0.0104(9)
C28 0.0268(10) 0.0246(11) 0.0293(11) 0.0029(9) -0.0006(9) -0.0120(9)
C29 0.0369(12) 0.0465(14) 0.0289(12) 0.0040(10) 0.0013(10) -0.0228(11)
C30 0.0533(16) 0.0676(18) 0.0325(13) -0.0009(13) 0.0035(12) -0.0329(14)
C31 0.0559(16) 0.0550(17) 0.0535(17) -0.0184(14) 0.0086(14) -0.0245(14)
C32 0.0382(12) 0.0254(11) 0.0406(13) -0.0031(10) 0.0004(10) -0.0121(10)
C33 0.0255(10) 0.0265(11) 0.0294(11) 0.0002(9) 0.0000(9) -0.0114(9)
C34 0.0342(11) 0.0242(11) 0.0358(12) 0.0034(9) 0.0002(10) -0.0136(9)
C35 0.0325(12) 0.0289(12) 0.0367(13) 0.0008(10) 0.0005(10) -0.0119(9)
C36 0.0465(14) 0.0432(14) 0.0310(12) 0.0110(10) -0.0034(10) -0.0282(12)
C37 0.0400(12) 0.0268(11) 0.0374(13) 0.0053(10) 0.0016(10) -0.0154(10)
C38 0.0435(13) 0.0414(14) 0.0357(13) 0.0001(11) 0.0023(11) -0.0162(11)
C39 0.0532(15) 0.0355(13) 0.0389(14) 0.0012(11) 0.0066(12) -0.0229(11)
C40 0.0423(13) 0.0294(12) 0.0362(13) 0.0069(10) -0.0038(10) -0.0192(10)
C41 0.076(2) 0.064(2) 0.066(2) -0.0129(17) 0.0174(18) -0.0161(18)
C42 0.0337(12) 0.0265(11) 0.0399(13) -0.0081(10) -0.0019(10) -0.0083(9)
C43 0.0515(15) 0.0442(15) 0.0422(14) 0.0083(11) 0.0014(12) -0.0243(12)
C44 0.0408(13) 0.0469(15) 0.0399(14) -0.0108(12) 0.0048(11) -0.0118(12)
C45 0.066(2) 0.113(3) 0.0343(15) -0.0058(17) 0.0134(14) -0.042(2)
C46 0.112(3) 0.081(3) 0.058(2) -0.0104(19) 0.026(2) -0.022(2)
C47 0.075(2) 0.0439(15) 0.0419(15) 0.0086(12) 0.0122(14) -0.0243(14)
C48 0.0308(11) 0.0314(12) 0.0300(12) -0.0034(9) 0.0019(9) -0.0142(9)
C49 0.0303(11) 0.0387(13) 0.0273(11) -0.0023(10) 0.0024(9) -0.0164(10)
C50 0.0308(11) 0.0359(12) 0.0275(11) 0.0054(9) -0.0009(9) -0.0173(10)
C51 0.0315(11) 0.0288(11) 0.0291(11) 0.0017(9) -0.0015(9) -0.0139(9)
C52 0.105(3) 0.083(3) 0.106(3) -0.004(3) 0.044(3) -0.035(3)
C1S 0.063(2) 0.159(4) 0.0366(16) -0.025(2) 0.0052(14) -0.065(2)
C2S 0.0372(13) 0.0423(14) 0.0420(14) -0.0089(11) 0.0032(11) -0.0153(11)
Cl1 0.0561(4) 0.0684(4) 0.0295(3) 0.0012(3) 0.0105(3) -0.0319(3)
Cl2 0.0818(5) 0.0547(4) 0.0405(4) 0.0196(3) 0.0024(3) -0.0393(4)
Cl3 0.0512(4) 0.0517(4) 0.0277(3) -0.0059(3) 0.0113(2) -0.0249(3)
Cl4 0.0585(4) 0.0425(3) 0.0332(3) 0.0071(2) 0.0087(3) -0.0265(3)
N1 0.0279(9) 0.0218(9) 0.0265(9) 0.0017(7) 0.0018(7) -0.0122(7)
N2 0.0282(9) 0.0216(9) 0.0262(9) 0.0032(7) 0.0008(7) -0.0119(7)
N3 0.0284(9) 0.0222(9) 0.0301(10) 0.0009(7) -0.0001(8) -0.0119(7)
N4 0.0271(9) 0.0234(9) 0.0258(9) -0.0003(7) 0.0018(7) -0.0123(7)
N5 0.0267(9) 0.0230(9) 0.0281(9) 0.0003(7) 0.0015(7) -0.0124(7)
N6 0.0277(9) 0.0257(9) 0.0292(10) 0.0002(7) -0.0006(7) -0.0117(7)
N7 0.0315(9) 0.0228(9) 0.0304(10) 0.0025(7) -0.0019(8) -0.0136(8)
N8 0.0263(9) 0.0239(9) 0.0276(9) 0.0007(7) 0.0019(7) -0.0112(7)
O1 0.0399(9) 0.0221(8) 0.0382(9) 0.0031(7) 0.0097(7) -0.0124(7)
O2 0.0377(8) 0.0267(8) 0.0300(8) -0.0019(6) 0.0089(7) -0.0122(7)
O3 0.0437(9) 0.0206(8) 0.0407(9) -0.0009(7) 0.0051(7) -0.0142(7)
O4 0.0579(11) 0.0346(9) 0.0376(9) -0.0063(7) 0.0113(8) -0.0201(8)
O1S 0.0332(8) 0.0464(9) 0.0289(8) -0.0033(7) 0.0025(7) -0.0197(7)
O2S 0.0323(9) 0.0465(10) 0.0470(10) 0.0035(8) 0.0011(7) -0.0190(8)

loop_
_atom_type_symbol
_atom_type_description
_atom_type_scat_dispersion_real
_atom_type_scat_dispersion_imag
_atom_type_scat_source
C C 0.0181 0.0091 'International Tables Vol C Tables 4.2.6.8 and 6.1.1.4'
H H 0.0000 0.0000 'International Tables Vol C Tables 4.2.6.8 and 6.1.1.4'
N N 0.0311 0.0180 'International Tables Vol C Tables 4.2.6.8 and 6.1.1.4'
O O 0.0492 0.0322 'International Tables Vol C Tables 4.2.6.8 and 6.1.1.4'
Mg Mg 0.1719 0.1771 'International Tables Vol C Tables 4.2.6.8 and 6.1.1.4'
Cl Cl 0.3639 0.7018 'International Tables Vol C Tables 4.2.6.8 and 6.1.1.4'

loop_
_geom_angle_atom_site_label_1
_geom_angle_atom_site_label_2
_geom_angle_atom_site_label_3
_geom_angle
N2 Mg1 N4 153.78(8)
N2 Mg1 N3 87.19(7)
N4 Mg1 N3 87.56(8)
N2 Mg1 N1 86.82(7)
N4 Mg1 N1 86.94(7)
N3 Mg1 N1 154.47(8)
N2 Mg1 O1S 102.83(7)
N4 Mg1 O1S 103.36(7)
N3 Mg1 O1S 104.68(7)
N1 Mg1 O1S 100.85(7)
C33 C1 C27 121.9(2)
C7 C2 C33 121.6(2)
C7 C2 C4 106.31(18)
C33 C2 C4 132.1(2)
N7 C3 N3 127.05(19)
N7 C3 C16 123.90(19)
N3 C3 C16 109.04(19)
N8 C4 N1 126.71(19)
N8 C4 C2 123.58(19)
N1 C4 C2 109.69(18)
N5 C5 N1 127.05(19)
N5 C5 C7 123.74(18)
N1 C5 C7 109.22(18)
N7 C6 N2 127.9(2)
N7 C6 C12 123.11(19)
N2 C6 C12 108.99(18)
C28 C7 C2 120.9(2)
C28 C7 C5 132.6(2)
C2 C7 C5 106.43(18)
C15 C8 C12 122.2(2)
C15 C8 C9 131.5(2)
C12 C8 C9 106.19(19)
N8 C9 N2 128.53(19)
N8 C9 C8 122.28(19)
N2 C9 C8 109.15(18)
N6 C10 N4 128.3(2)
N6 C10 C17 122.90(19)
N4 C10 C17 108.80(18)
C51 C11 C17 121.0(2)
C51 C11 C24 132.3(2)
C17 C11 C24 106.74(18)
C40 C12 C8 120.3(2)
C40 C12 C6 132.8(2)
C8 C12 C6 106.81(19)
O1 C13 C34 104.65(17)
C16 C14 C23 121.6(2)
C16 C14 C20 106.48(19)
C23 C14 C20 131.9(2)
C29 C15 C8 117.3(2)
C14 C16 C26 120.9(2)
C14 C16 C3 106.28(19)
C26 C16 C3 132.8(2)
C48 C17 C11 121.5(2)
C48 C17 C10 132.1(2)
C11 C17 C10 106.32(19)
O3 C18 C32 109.11(18)
C30 C19 C22 112.8(2)
N6 C20 N3 126.72(19)
N6 C20 C14 123.9(2)
N3 C20 C14 109.41(19)
C26 C21 C42 121.7(2)
C25 C22 C19 113.6(2)
O4 C23 C42 126.4(2)
O4 C23 C14 116.8(2)
C42 C23 C14 116.9(2)
N5 C24 N4 128.0(2)
N5 C24 C11 122.89(19)
N4 C24 C11 109.08(18)
O2 C25 C22 106.50(18)
O3 C26 C21 125.0(2)
O3 C26 C16 118.0(2)
C21 C26 C16 117.0(2)
C28 C27 C1 121.5(2)
O1 C28 C27 126.44(19)
O1 C28 C7 116.08(19)
C27 C28 C7 117.5(2)
C15 C29 C36 120.6(2)
C15 C29 Cl1 118.8(2)
C36 C29 Cl1 120.56(18)
C45 C30 C19 113.9(3)
C41 C31 C44 111.7(3)
C18 C32 C35 110.41(19)
O2 C33 C1 126.8(2)
O2 C33 C2 116.50(19)
C1 C33 C2 116.7(2)
C37 C34 C13 113.88(19)
C38 C35 C32 114.6(2)
C40 C36 C29 121.9(2)
C40 C36 Cl2 118.2(2)
C29 C36 Cl2 119.89(19)
C34 C37 C39 111.9(2)
C35 C38 C43 112.1(2)
C47 C39 C37 112.5(2)
C12 C40 C36 117.6(2)
C31 C41 C46 113.2(3)
C23 C42 C21 121.8(2)
O4 C44 C31 105.0(2)
C52 C46 C41 115.0(4)
C17 C48 C49 117.7(2)
C48 C49 C50 120.7(2)
C48 C49 Cl3 118.88(18)
C50 C49 Cl3 120.39(18)
C51 C50 C49 121.2(2)
C51 C50 Cl4 118.65(18)
C49 C50 Cl4 120.12(18)
C11 C51 C50 117.7(2)
C5 N1 C4 108.35(17)
C5 N1 Mg1 124.88(14)
C4 N1 Mg1 125.41(14)
C6 N2 C9 108.80(17)
C6 N2 Mg1 124.54(15)
C9 N2 Mg1 124.82(14)
C3 N3 C20 108.76(18)
C3 N3 Mg1 125.28(15)
C20 N3 Mg1 125.58(14)
C24 N4 C10 109.04(17)
C24 N4 Mg1 125.14(14)
C10 N4 Mg1 124.94(14)
C24 N5 C5 123.35(18)
C10 N6 C20 124.16(19)
C6 N7 C3 123.68(18)
C9 N8 C4 123.60(18)
C28 O1 C13 120.21(17)
C33 O2 C25 119.63(17)
C26 O3 C18 116.50(17)
C23 O4 C44 119.51(19)
C1S O1S Mg1 123.97(17)

loop_
_geom_bond_atom_site_label_1
_geom_bond_atom_site_label_2
_geom_bond_distance
Mg1 N2 2.0221(19)
Mg1 N4 2.0250(19)
Mg1 N3 2.0467(19)
Mg1 N1 2.0501(18)
Mg1 O1S 2.0515(17)
C1 C33 1.387(3)
C1 C27 1.395(3)
C2 C7 1.399(3)
C2 C33 1.412(3)
C2 C4 1.452(3)
C3 N7 1.341(3)
C3 N3 1.366(3)
C3 C16 1.468(3)
C4 N8 1.343(3)
C4 N1 1.371(3)
C5 N5 1.343(3)
C5 N1 1.367(3)
C5 C7 1.462(3)
C6 N7 1.336(3)
C6 N2 1.368(3)
C6 C12 1.460(3)
C7 C28 1.397(3)
C8 C15 1.389(3)
C8 C12 1.399(3)
C8 C9 1.462(3)
C9 N8 1.323(3)
C9 N2 1.373(3)
C10 N6 1.324(3)
C10 N4 1.375(3)
C10 C17 1.462(3)
C11 C51 1.388(3)
C11 C17 1.398(3)
C11 C24 1.459(3)
C12 C40 1.386(3)
C13 O1 1.433(3)
C13 C34 1.516(3)
C14 C16 1.400(3)
C14 C23 1.409(3)
C14 C20 1.456(3)
C15 C29 1.386(3)
C16 C26 1.405(3)
C17 C48 1.387(3)
C18 O3 1.440(3)
C18 C32 1.506(3)
C19 C30 1.522(4)
C19 C22 1.525(3)
C20 N6 1.344(3)
C20 N3 1.370(3)
C21 C26 1.396(3)
C21 C42 1.398(3)
C22 C25 1.507(3)
C23 O4 1.358(3)
C23 C42 1.383(3)
C24 N5 1.343(3)
C24 N4 1.361(3)
C25 O2 1.435(3)
C26 O3 1.369(3)
C27 C28 1.395(3)
C28 O1 1.361(3)
C29 C36 1.399(4)
C29 Cl1 1.736(2)
C30 C45 1.520(4)
C31 C41 1.487(4)
C31 C44 1.541(4)
C32 C35 1.529(3)
C33 O2 1.354(3)
C34 C37 1.513(3)
C35 C38 1.522(3)
C36 C40 1.390(4)
C36 Cl2 1.732(2)
C37 C39 1.527(3)
C38 C43 1.528(4)
C39 C47 1.519(4)
C41 C46 1.541(5)
C44 O4 1.432(3)
C46 C52 1.495(6)
C48 C49 1.391(3)
C49 C50 1.407(3)
C49 Cl3 1.732(2)
C50 C51 1.389(3)
C50 Cl4 1.730(2)
C1S O1S 1.424(3)
C2S O2S 1.418(3)
